data_7007690
loop_
_publ_author_name
'Liu, Shuang'
'Zhang, Jiasheng'
'Wang, Xin'
'Jin, Guo-Xin'

_publ_section_title
;
 Synthesis and characterization of binuclear half-sandwich metal (Co,
 Ir and Ru) complexes containing ancillary
 ortho-carborane-1,2-dithiolato ligands.
;
_journal_issue 44
_journal_name_full 'Dalton transactions (Cambridge, England : 2003)'
_journal_page_first 5225
_journal_page_last 5230
_journal_paper_doi 10.1039/b608934h
_journal_year 2006
_chemical_formula_sum 'C44 H76 B20 Co2 N2 O2 S4'
_chemical_formula_weight 1127.37
_chemical_name_systematic
;
?
;
_space_group_IT_number 2
_symmetry_cell_setting triclinic
_symmetry_space_group_name_Hall '-P 1'
_symmetry_space_group_name_H-M 'P -1'
_atom_sites_solution_hydrogens geom
_atom_sites_solution_primary direct
_atom_sites_solution_secondary difmap
_audit_creation_method SHELXL-97
_cell_angle_alpha 76.265(5)
_cell_angle_beta 74.636(5)
_cell_angle_gamma 87.557(5)
_cell_formula_units_Z 1
_cell_length_a 10.241(3)
_cell_length_b 11.148(3)
_cell_length_c 13.910(4)
_cell_measurement_reflns_used 554
_cell_measurement_temperature 293(2)
_cell_measurement_theta_max 20.893
_cell_measurement_theta_min 2.822
_cell_volume 1487.2(7)
_computing_cell_refinement 'Bruker SMART'
_computing_data_collection 'Bruker SMART'
_computing_data_reduction 'Bruker SHELXTL'
_computing_molecular_graphics 'Bruker SHELXTL'
_computing_publication_material 'Bruker SHELXTL'
_computing_structure_refinement 'SHELXL-97 (Sheldrick, 1997)'
_computing_structure_solution 'SHELXS-97 (Sheldrick, 1990)'
_diffrn_ambient_temperature 293(2)
_diffrn_measured_fraction_theta_full 0.987
_diffrn_measured_fraction_theta_max 0.987
_diffrn_measurement_device_type 'CCD area detector'
_diffrn_measurement_method 'phi and omega scans'
_diffrn_radiation_monochromator graphite
_diffrn_radiation_source 'fine-focus sealed tube'
_diffrn_radiation_type MoK\a
_diffrn_radiation_wavelength 0.71073
_diffrn_reflns_av_R_equivalents 0.0342
_diffrn_reflns_av_sigmaI/netI 0.1227
_diffrn_reflns_limit_h_max 12
_diffrn_reflns_limit_h_min -11
_diffrn_reflns_limit_k_max 13
_diffrn_reflns_limit_k_min -12
_diffrn_reflns_limit_l_max 16
_diffrn_reflns_limit_l_min -10
_diffrn_reflns_number 6333
_diffrn_reflns_theta_full 25.01
_diffrn_reflns_theta_max 25.01
_diffrn_reflns_theta_min 1.56
_exptl_absorpt_coefficient_mu 0.735
_exptl_absorpt_correction_T_max 0.9435
_exptl_absorpt_correction_T_min 0.8977
_exptl_absorpt_correction_type multi-scan
_exptl_absorpt_process_details sadabs
_exptl_crystal_density_diffrn 1.259
_exptl_crystal_density_method 'not measured'
_exptl_crystal_F_000 588
_exptl_crystal_size_max 0.15
_exptl_crystal_size_mid 0.10
_exptl_crystal_size_min 0.08
_refine_diff_density_max 1.327
_refine_diff_density_min -0.464
_refine_diff_density_rms 0.102
_refine_ls_extinction_method none
_refine_ls_goodness_of_fit_ref 0.947
_refine_ls_hydrogen_treatment mixed
_refine_ls_matrix_type full
_refine_ls_number_parameters 324
_refine_ls_number_reflns 5182
_refine_ls_number_restraints 7
_refine_ls_restrained_S_all 0.970
_refine_ls_R_factor_all 0.1383
_refine_ls_R_factor_gt 0.0790
_refine_ls_shift/su_max 0.000
_refine_ls_shift/su_mean 0.000
_refine_ls_structure_factor_coef Fsqd
_refine_ls_weighting_details 'calc w=1/[\s^2^(Fo^2^)+(0.1161P)^2^+0.0000P] where P=(Fo^2^+2Fc^2^)/3'
_refine_ls_weighting_scheme calc
_refine_ls_wR_factor_gt 0.1967
_refine_ls_wR_factor_ref 0.2260
_reflns_number_gt 2817
_reflns_number_total 5182
_reflns_threshold_expression >2sigma(I)
_cod_data_source_file b608934h.txt
_cod_data_source_block f60415a
_cod_depositor_comments
;
The following automatic conversions were performed:
'_symmetry_cell_setting' value 'Triclinic' changed to 'triclinic'
according to '/home/saulius/struct/CIF-dictionaries/cif_core.dic'
dictionary named 'cif_core.dic' version 2.4.1 from 2010-06-29.

Automatic conversion script
Id: cif_fix_enum 1527 2010-12-29 10:47:43Z saulius 
;
_cod_original_cell_volume 1487.2(8)
_cod_original_sg_symbol_H-M P-1
_cod_database_code 7007690

loop_
_symmetry_equiv_pos_as_xyz
'x, y, z'
'-x, -y, -z'

loop_
_atom_site_label
_atom_site_type_symbol
_atom_site_fract_x
_atom_site_fract_y
_atom_site_fract_z
_atom_site_U_iso_or_equiv
_atom_site_adp_type
_atom_site_occupancy
_atom_site_symmetry_multiplicity
_atom_site_calc_flag
_atom_site_refinement_flags
_atom_site_disorder_assembly
_atom_site_disorder_group
C22 C 0.141(2) 0.4912(14) 0.7344(12) 0.273(11) Uiso 1 1 d D . .
H22A H 0.2000 0.5504 0.6792 0.328 Uiso 1 1 calc R . .
H22B H 0.0567 0.4866 0.7157 0.328 Uiso 1 1 calc R . .
Co1 Co 0.61403(10) 0.89213(8) 0.72476(7) 0.0447(3) Uani 1 1 d . . .
S1 S 0.6289(2) 1.05486(16) 0.59003(13) 0.0535(5) Uani 1 1 d . . .
S2 S 0.7135(2) 0.99767(17) 0.80699(14) 0.0520(5) Uani 1 1 d . . .
N1 N 0.4254(6) 0.9314(5) 0.7945(4) 0.0477(15) Uani 1 1 d . . .
B3 B 0.8416(10) 1.1964(9) 0.6279(8) 0.066(3) Uani 1 1 d . . .
H3 H 0.9211 1.1345 0.5992 0.079 Uiso 1 1 calc R . .
B4 B 0.7665(10) 1.3060(8) 0.5448(8) 0.066(3) Uani 1 1 d . . .
H4 H 0.7974 1.3156 0.4613 0.079 Uiso 1 1 calc R . .
B5 B 0.5966(11) 1.3248(8) 0.6097(7) 0.063(3) Uani 1 1 d . . .
H5 H 0.5172 1.3464 0.5687 0.076 Uiso 1 1 calc R . .
B6 B 0.5639(10) 1.2248(8) 0.7351(7) 0.054(2) Uani 1 1 d . . .
H6 H 0.4639 1.1810 0.7754 0.065 Uiso 1 1 calc R . .
B7 B 0.8387(11) 1.2561(10) 0.7356(9) 0.077(3) Uani 1 1 d . . .
H7 H 0.9175 1.2329 0.7771 0.092 Uiso 1 1 calc R . .
B8 B 0.8702(12) 1.3548(10) 0.6114(10) 0.091(4) Uani 1 1 d . . .
H8 H 0.9704 1.3981 0.5708 0.109 Uiso 1 1 calc R . .
B9 B 0.7197(11) 1.4335(9) 0.6001(9) 0.080(3) Uani 1 1 d . . .
H9 H 0.7210 1.5278 0.5524 0.096 Uiso 1 1 calc R . .
B10 B 0.5972(12) 1.3841(8) 0.7176(8) 0.074(3) Uani 1 1 d . . .
H10 H 0.5182 1.4461 0.7467 0.088 Uiso 1 1 calc R . .
B11 B 0.6696(11) 1.2730(9) 0.8012(8) 0.071(3) Uani 1 1 d . . .
H11 H 0.6379 1.2602 0.8850 0.085 Uiso 1 1 calc R . .
B12 B 0.7654(12) 1.4031(9) 0.7197(10) 0.086(4) Uani 1 1 d . . .
H12 H 0.7966 1.4768 0.7499 0.103 Uiso 1 1 calc R . .
C1 C 0.6748(8) 1.1830(7) 0.6301(5) 0.0533(19) Uani 1 1 d . . .
C2 C 0.7167(7) 1.1556(6) 0.7397(6) 0.0524(19) Uani 1 1 d . . .
C3 C 0.7803(9) 0.7847(7) 0.6839(7) 0.063(2) Uani 1 1 d . . .
C4 C 0.6935(9) 0.7825(6) 0.6212(6) 0.058(2) Uani 1 1 d . . .
C5 C 0.5655(8) 0.7355(6) 0.6837(5) 0.0515(19) Uani 1 1 d . . .
C6 C 0.5746(10) 0.7032(6) 0.7875(6) 0.059(2) Uani 1 1 d . . .
C7 C 0.7021(10) 0.7328(7) 0.7881(7) 0.067(2) Uani 1 1 d . . .
C8 C 0.9250(9) 0.8219(10) 0.6508(9) 0.103(4) Uani 1 1 d . . .
H8A H 0.9788 0.7541 0.6325 0.155 Uiso 1 1 calc R . .
H8B H 0.9501 0.8448 0.7059 0.155 Uiso 1 1 calc R . .
H8C H 0.9401 0.8910 0.5925 0.155 Uiso 1 1 calc R . .
C9 C 0.7324(10) 0.8194(7) 0.5061(6) 0.079(3) Uani 1 1 d . . .
H9A H 0.7823 0.7543 0.4794 0.119 Uiso 1 1 calc R . .
H9B H 0.7877 0.8934 0.4832 0.119 Uiso 1 1 calc R . .
H9C H 0.6521 0.8341 0.4821 0.119 Uiso 1 1 calc R . .
C10 C 0.4458(9) 0.7140(7) 0.6482(7) 0.073(2) Uani 1 1 d . . .
H10A H 0.4395 0.7805 0.5915 0.110 Uiso 1 1 calc R . .
H10B H 0.3653 0.7101 0.7033 0.110 Uiso 1 1 calc R . .
H10C H 0.4553 0.6375 0.6270 0.110 Uiso 1 1 calc R . .
C11 C 0.4670(11) 0.6423(7) 0.8791(6) 0.092(3) Uani 1 1 d . . .
H11A H 0.4691 0.5546 0.8859 0.138 Uiso 1 1 calc R . .
H11B H 0.3802 0.6721 0.8712 0.138 Uiso 1 1 calc R . .
H11C H 0.4821 0.6609 0.9392 0.138 Uiso 1 1 calc R . .
C12 C 0.7597(12) 0.7100(9) 0.8797(8) 0.107(4) Uani 1 1 d . . .
H12A H 0.6968 0.7366 0.9349 0.161 Uiso 1 1 calc R . .
H12B H 0.8436 0.7555 0.8617 0.161 Uiso 1 1 calc R . .
H12C H 0.7755 0.6235 0.9009 0.161 Uiso 1 1 calc R . .
C13 C 0.3280(7) 0.9574(6) 0.7466(5) 0.0502(18) Uani 1 1 d . . .
H13 H 0.3500 0.9609 0.6766 0.060 Uiso 1 1 calc R . .
C14 C 0.1988(8) 0.9792(7) 0.7934(6) 0.059(2) Uani 1 1 d . . .
H14 H 0.1355 0.9979 0.7552 0.071 Uiso 1 1 calc R . .
C15 C 0.1591(8) 0.9738(7) 0.8989(6) 0.0544(19) Uani 1 1 d . . .
C16 C 0.2628(8) 0.9472(7) 0.9479(6) 0.059(2) Uani 1 1 d . . .
H16 H 0.2443 0.9437 1.0177 0.071 Uiso 1 1 calc R . .
C17 C 0.3911(8) 0.9263(6) 0.8952(5) 0.0513(18) Uani 1 1 d . . .
H17 H 0.4573 0.9077 0.9307 0.062 Uiso 1 1 calc R . .
C18 C 0.0218(8) 0.9960(7) 0.9522(6) 0.063(2) Uani 1 1 d . . .
H18 H -0.0422 1.0057 0.9146 0.075 Uiso 1 1 calc R . .
O1 O 0.1107(12) 0.5399(12) 0.8282(11) 0.203(5) Uiso 1 1 d D . .
C19 C 0.077(3) 0.4155(15) 0.8979(13) 0.399(19) Uiso 1 1 d D . .
H19A H -0.0155 0.3931 0.9031 0.479 Uiso 1 1 calc R . .
H19B H 0.0827 0.4185 0.9658 0.479 Uiso 1 1 calc R . .
C20 C 0.1765(14) 0.3114(12) 0.8589(10) 0.149(5) Uiso 1 1 d D . .
H20A H 0.2576 0.3066 0.8829 0.178 Uiso 1 1 calc R . .
H20B H 0.1315 0.2309 0.8811 0.178 Uiso 1 1 calc R . .
C21 C 0.2093(17) 0.3591(14) 0.7413(10) 0.184(7) Uiso 1 1 d D . .
H21A H 0.1682 0.3069 0.7101 0.221 Uiso 1 1 calc R . .
H21B H 0.3061 0.3663 0.7101 0.221 Uiso 1 1 calc R . .

loop_
_atom_site_aniso_label
_atom_site_aniso_U_11
_atom_site_aniso_U_22
_atom_site_aniso_U_33
_atom_site_aniso_U_23
_atom_site_aniso_U_13
_atom_site_aniso_U_12
Co1 0.0634(7) 0.0331(5) 0.0381(6) -0.0099(4) -0.0144(5) 0.0113(4)
S1 0.0833(14) 0.0382(10) 0.0382(10) -0.0090(8) -0.0163(10) 0.0120(9)
S2 0.0689(13) 0.0430(11) 0.0492(11) -0.0102(8) -0.0258(10) 0.0089(9)
N1 0.065(4) 0.039(3) 0.038(3) -0.008(3) -0.013(3) 0.006(3)
B3 0.063(6) 0.057(6) 0.066(6) 0.003(5) -0.012(5) -0.003(5)
B4 0.082(7) 0.042(5) 0.061(6) 0.002(4) -0.010(6) 0.000(5)
B5 0.093(7) 0.036(5) 0.059(6) -0.012(4) -0.020(6) 0.019(5)
B6 0.075(6) 0.045(5) 0.047(5) -0.020(4) -0.018(5) 0.014(4)
B7 0.086(8) 0.056(6) 0.096(8) -0.012(6) -0.041(7) -0.007(5)
B8 0.081(8) 0.065(7) 0.112(10) 0.004(7) -0.020(8) -0.018(6)
B9 0.102(8) 0.035(5) 0.102(9) -0.006(5) -0.032(7) 0.001(5)
B10 0.113(9) 0.043(5) 0.074(7) -0.021(5) -0.037(7) 0.026(6)
B11 0.109(9) 0.046(6) 0.074(7) -0.023(5) -0.043(7) 0.010(5)
B12 0.118(10) 0.045(6) 0.114(10) -0.027(6) -0.057(8) 0.004(6)
C1 0.067(5) 0.045(4) 0.043(4) -0.011(3) -0.006(4) 0.010(4)
C2 0.063(5) 0.044(4) 0.055(5) -0.013(4) -0.023(4) 0.009(4)
C3 0.073(6) 0.047(5) 0.074(6) -0.019(4) -0.027(5) 0.029(4)
C4 0.089(6) 0.029(4) 0.051(5) -0.012(3) -0.007(5) 0.012(4)
C5 0.084(6) 0.031(4) 0.042(4) -0.011(3) -0.020(4) 0.014(4)
C6 0.095(7) 0.031(4) 0.047(5) -0.008(3) -0.011(5) 0.003(4)
C7 0.113(8) 0.029(4) 0.067(6) -0.013(4) -0.041(6) 0.028(5)
C8 0.073(7) 0.104(9) 0.130(10) -0.048(8) -0.010(7) 0.026(6)
C9 0.127(8) 0.046(5) 0.052(5) -0.016(4) 0.001(5) 0.011(5)
C10 0.102(7) 0.051(5) 0.076(6) -0.022(4) -0.033(6) 0.000(5)
C11 0.170(10) 0.043(5) 0.048(5) -0.001(4) -0.008(6) -0.005(6)
C12 0.177(11) 0.067(7) 0.108(8) -0.021(6) -0.095(8) 0.040(7)
C13 0.061(5) 0.053(5) 0.037(4) -0.013(3) -0.013(4) 0.012(4)
C14 0.067(6) 0.063(5) 0.050(5) -0.014(4) -0.023(4) 0.010(4)
C15 0.055(5) 0.059(5) 0.050(5) -0.016(4) -0.013(4) 0.010(4)
C16 0.071(5) 0.072(6) 0.034(4) -0.012(4) -0.015(4) 0.013(4)
C17 0.058(5) 0.050(5) 0.042(4) -0.003(3) -0.015(4) 0.009(4)
C18 0.064(5) 0.066(5) 0.060(5) -0.015(4) -0.022(5) 0.011(4)

loop_
_atom_type_symbol
_atom_type_description
_atom_type_scat_dispersion_real
_atom_type_scat_dispersion_imag
_atom_type_scat_source
C C 0.0033 0.0016 'International Tables Vol C Tables 4.2.6.8 and 6.1.1.4'
H H 0.0000 0.0000 'International Tables Vol C Tables 4.2.6.8 and 6.1.1.4'
B B 0.0013 0.0007 'International Tables Vol C Tables 4.2.6.8 and 6.1.1.4'
N N 0.0061 0.0033 'International Tables Vol C Tables 4.2.6.8 and 6.1.1.4'
S S 0.1246 0.1234 'International Tables Vol C Tables 4.2.6.8 and 6.1.1.4'
Co Co 0.3494 0.9721 'International Tables Vol C Tables 4.2.6.8 and 6.1.1.4'
O O 0.0106 0.0060 'International Tables Vol C Tables 4.2.6.8 and 6.1.1.4'

loop_
_geom_angle_atom_site_label_1
_geom_angle_atom_site_label_2
_geom_angle_atom_site_label_3
_geom_angle
_geom_angle_site_symmetry_1
_geom_angle_site_symmetry_3
_geom_angle_publ_flag
O1 C22 C21 116.7(10) . . ?
N1 Co1 C7 119.5(3) . . ?
N1 Co1 C3 157.9(3) . . ?
C7 Co1 C3 41.0(3) . . ?
N1 Co1 C5 97.2(3) . . ?
C7 Co1 C5 66.1(3) . . ?
C3 Co1 C5 67.0(3) . . ?
N1 Co1 C4 133.5(3) . . ?
C7 Co1 C4 66.5(3) . . ?
C3 Co1 C4 39.5(3) . . ?
C5 Co1 C4 39.5(3) . . ?
N1 Co1 C6 91.0(3) . . ?
C7 Co1 C6 38.2(3) . . ?
C3 Co1 C6 67.0(3) . . ?
C5 Co1 C6 40.1(3) . . ?
C4 Co1 C6 66.5(3) . . ?
N1 Co1 S1 93.09(17) . . ?
C7 Co1 S1 147.1(3) . . ?
C3 Co1 S1 106.2(3) . . ?
C5 Co1 S1 108.2(2) . . ?
C4 Co1 S1 88.5(2) . . ?
C6 Co1 S1 148.4(2) . . ?
N1 Co1 S2 94.50(17) . . ?
C7 Co1 S2 89.0(2) . . ?
C3 Co1 S2 95.1(2) . . ?
C5 Co1 S2 155.1(2) . . ?
C4 Co1 S2 131.9(3) . . ?
C6 Co1 S2 118.0(2) . . ?
S1 Co1 S2 92.91(8) . . ?
C1 S1 Co1 105.3(2) . . ?
C2 S2 Co1 105.7(2) . . ?
C13 N1 C17 116.9(6) . . ?
C13 N1 Co1 123.0(5) . . ?
C17 N1 Co1 120.0(5) . . ?
C2 B3 C1 57.6(5) . . ?
C2 B3 B8 104.7(7) . . ?
C1 B3 B8 105.0(7) . . ?
C2 B3 B7 58.2(5) . . ?
C1 B3 B7 104.8(7) . . ?
B8 B3 B7 60.3(6) . . ?
C2 B3 B4 104.8(6) . . ?
C1 B3 B4 58.7(5) . . ?
B8 B3 B4 59.8(6) . . ?
B7 B3 B4 107.9(7) . . ?
C1 B4 B8 104.9(7) . . ?
C1 B4 B9 105.5(7) . . ?
B8 B4 B9 60.2(6) . . ?
C1 B4 B5 60.0(5) . . ?
B8 B4 B5 107.6(7) . . ?
B9 B4 B5 59.3(6) . . ?
C1 B4 B3 58.9(5) . . ?
B8 B4 B3 59.5(6) . . ?
B9 B4 B3 108.0(7) . . ?
B5 B4 B3 108.8(7) . . ?
C1 B5 B9 105.1(7) . . ?
C1 B5 B4 58.4(5) . . ?
B9 B5 B4 60.3(6) . . ?
C1 B5 B10 104.8(6) . . ?
B9 B5 B10 59.9(6) . . ?
B4 B5 B10 107.8(8) . . ?
C1 B5 B6 59.2(4) . . ?
B9 B5 B6 107.8(7) . . ?
B4 B5 B6 107.9(6) . . ?
B10 B5 B6 59.5(5) . . ?
C2 B6 C1 56.7(4) . . ?
C2 B6 B11 58.8(5) . . ?
C1 B6 B11 104.8(7) . . ?
C2 B6 B10 104.5(7) . . ?
C1 B6 B10 105.0(7) . . ?
B11 B6 B10 60.1(5) . . ?
C2 B6 B5 104.3(6) . . ?
C1 B6 B5 59.0(4) . . ?
B11 B6 B5 108.1(7) . . ?
B10 B6 B5 60.0(5) . . ?
C2 B7 B11 59.5(5) . . ?
C2 B7 B12 105.9(7) . . ?
B11 B7 B12 60.1(6) . . ?
C2 B7 B8 104.7(7) . . ?
B11 B7 B8 108.3(8) . . ?
B12 B7 B8 60.7(7) . . ?
C2 B7 B3 59.1(5) . . ?
B11 B7 B3 109.0(7) . . ?
B12 B7 B3 108.9(8) . . ?
B8 B7 B3 59.4(6) . . ?
B3 B8 B4 60.6(6) . . ?
B3 B8 B9 108.8(8) . . ?
B4 B8 B9 60.0(6) . . ?
B3 B8 B7 60.3(6) . . ?
B4 B8 B7 108.5(8) . . ?
B9 B8 B7 108.1(9) . . ?
B3 B8 B12 108.6(8) . . ?
B4 B8 B12 109.0(8) . . ?
B9 B8 B12 60.8(7) . . ?
B7 B8 B12 59.5(6) . . ?
B5 B9 B10 61.0(6) . . ?
B5 B9 B4 60.4(5) . . ?
B10 B9 B4 108.7(7) . . ?
B5 B9 B8 108.2(7) . . ?
B10 B9 B8 107.4(8) . . ?
B4 B9 B8 59.8(6) . . ?
B5 B9 B12 108.4(8) . . ?
B10 B9 B12 59.1(6) . . ?
B4 B9 B12 108.3(7) . . ?
B8 B9 B12 60.2(6) . . ?
B12 B10 B9 61.6(7) . . ?
B12 B10 B6 108.5(7) . . ?
B9 B10 B6 108.0(7) . . ?
B12 B10 B11 60.0(6) . . ?
B9 B10 B11 108.8(8) . . ?
B6 B10 B11 59.8(5) . . ?
B12 B10 B5 108.9(8) . . ?
B9 B10 B5 59.1(6) . . ?
B6 B10 B5 60.5(5) . . ?
B11 B10 B5 108.3(6) . . ?
C2 B11 B7 58.4(5) . . ?
C2 B11 B12 105.2(8) . . ?
B7 B11 B12 60.2(6) . . ?
C2 B11 B6 59.4(5) . . ?
B7 B11 B6 108.2(7) . . ?
B12 B11 B6 108.3(7) . . ?
C2 B11 B10 105.0(6) . . ?
B7 B11 B10 107.4(8) . . ?
B12 B11 B10 59.5(6) . . ?
B6 B11 B10 60.1(5) . . ?
B10 B12 B11 60.5(6) . . ?
B10 B12 B7 107.8(7) . . ?
B11 B12 B7 59.7(6) . . ?
B10 B12 B8 106.7(8) . . ?
B11 B12 B8 107.3(7) . . ?
B7 B12 B8 59.8(6) . . ?
B10 B12 B9 59.4(6) . . ?
B11 B12 B9 107.4(7) . . ?
B7 B12 B9 106.9(7) . . ?
B8 B12 B9 59.0(6) . . ?
C2 C1 B4 110.5(6) . . ?
C2 C1 B3 61.1(5) . . ?
B4 C1 B3 62.4(5) . . ?
C2 C1 B5 110.1(5) . . ?
B4 C1 B5 61.6(5) . . ?
B3 C1 B5 112.8(6) . . ?
C2 C1 B6 61.1(4) . . ?
B4 C1 B6 112.6(6) . . ?
B3 C1 B6 113.1(6) . . ?
B5 C1 B6 61.8(5) . . ?
C2 C1 S1 117.9(5) . . ?
B4 C1 S1 121.7(5) . . ?
B3 C1 S1 116.7(5) . . ?
B5 C1 S1 122.7(6) . . ?
B6 C1 S1 118.1(5) . . ?
C1 C2 B7 111.4(7) . . ?
C1 C2 B3 61.3(5) . . ?
B7 C2 B3 62.7(6) . . ?
C1 C2 B11 111.7(6) . . ?
B7 C2 B11 62.1(6) . . ?
B3 C2 B11 114.0(7) . . ?
C1 C2 B6 62.2(4) . . ?
B7 C2 B6 113.1(6) . . ?
B3 C2 B6 114.2(6) . . ?
B11 C2 B6 61.8(5) . . ?
C1 C2 S2 116.4(5) . . ?
B7 C2 S2 121.5(5) . . ?
B3 C2 S2 115.5(5) . . ?
B11 C2 S2 122.6(6) . . ?
B6 C2 S2 117.9(5) . . ?
C4 C3 C7 106.0(8) . . ?
C4 C3 C8 127.4(9) . . ?
C7 C3 C8 126.4(9) . . ?
C4 C3 Co1 70.9(4) . . ?
C7 C3 Co1 69.4(4) . . ?
C8 C3 Co1 128.1(6) . . ?
C3 C4 C5 108.9(7) . . ?
C3 C4 C9 125.5(8) . . ?
C5 C4 C9 125.5(8) . . ?
C3 C4 Co1 69.6(4) . . ?
C5 C4 Co1 69.8(4) . . ?
C9 C4 Co1 128.4(5) . . ?
C4 C5 C6 107.5(7) . . ?
C4 C5 C10 126.5(7) . . ?
C6 C5 C10 125.8(8) . . ?
C4 C5 Co1 70.6(4) . . ?
C6 C5 Co1 70.4(4) . . ?
C10 C5 Co1 127.9(5) . . ?
C7 C6 C5 108.2(8) . . ?
C7 C6 C11 125.3(8) . . ?
C5 C6 C11 126.5(9) . . ?
C7 C6 Co1 70.0(4) . . ?
C5 C6 Co1 69.5(4) . . ?
C11 C6 Co1 128.4(5) . . ?
C6 C7 C3 109.4(7) . . ?
C6 C7 C12 126.9(9) . . ?
C3 C7 C12 123.6(9) . . ?
C6 C7 Co1 71.7(4) . . ?
C3 C7 Co1 69.6(4) . . ?
C12 C7 Co1 127.7(5) . . ?
N1 C13 C14 123.8(7) . . ?
C13 C14 C15 120.7(7) . . ?
C16 C15 C14 114.7(7) . . ?
C16 C15 C18 122.7(7) . . ?
C14 C15 C18 122.6(7) . . ?
C17 C16 C15 121.0(7) . . ?
N1 C17 C16 122.7(7) . . ?
C18 C18 C15 126.9(10) 2_577 . ?
C22 O1 C19 93.2(11) . . ?
O1 C19 C20 112.5(12) . . ?
C21 C20 C19 101.9(7) . . ?
C20 C21 C22 99.9(7) . . ?

loop_
_geom_bond_atom_site_label_1
_geom_bond_atom_site_label_2
_geom_bond_distance
_geom_bond_site_symmetry_2
_geom_bond_publ_flag
C22 O1 1.484(9) . ?
C22 C21 1.597(9) . ?
Co1 N1 2.000(6) . ?
Co1 C7 2.070(7) . ?
Co1 C3 2.073(7) . ?
Co1 C5 2.078(7) . ?
Co1 C4 2.089(7) . ?
Co1 C6 2.091(7) . ?
Co1 S1 2.255(2) . ?
Co1 S2 2.256(2) . ?
S1 C1 1.774(7) . ?
S2 C2 1.784(7) . ?
N1 C13 1.327(8) . ?
N1 C17 1.338(8) . ?
B3 C2 1.709(12) . ?
B3 C1 1.712(12) . ?
B3 B8 1.753(15) . ?
B3 B7 1.770(15) . ?
B3 B4 1.772(13) . ?
B4 C1 1.708(12) . ?
B4 B8 1.759(16) . ?
B4 B9 1.763(13) . ?
B4 B5 1.764(14) . ?
B5 C1 1.738(10) . ?
B5 B9 1.744(15) . ?
B5 B10 1.778(13) . ?
B5 B6 1.788(12) . ?
B6 C2 1.725(11) . ?
B6 C1 1.743(11) . ?
B6 B11 1.765(13) . ?
B6 B10 1.769(13) . ?
B7 C2 1.693(12) . ?
B7 B11 1.756(16) . ?
B7 B12 1.764(14) . ?
B7 B8 1.770(16) . ?
B8 B9 1.765(16) . ?
B8 B12 1.786(17) . ?
B9 B10 1.758(16) . ?
B9 B12 1.797(16) . ?
B10 B12 1.753(16) . ?
B10 B11 1.770(13) . ?
B11 C2 1.713(11) . ?
B11 B12 1.762(16) . ?
C1 C2 1.648(10) . ?
C3 C4 1.406(11) . ?
C3 C7 1.451(12) . ?
C3 C8 1.476(12) . ?
C4 C5 1.409(11) . ?
C4 C9 1.501(10) . ?
C5 C6 1.431(10) . ?
C5 C10 1.485(11) . ?
C6 C7 1.363(12) . ?
C6 C11 1.485(11) . ?
C7 C12 1.505(11) . ?
C13 C14 1.351(10) . ?
C14 C15 1.403(10) . ?
C15 C16 1.393(10) . ?
C15 C18 1.447(10) . ?
C16 C17 1.365(10) . ?
C18 C18 1.309(14) 2_577 ?
O1 C19 1.486(10) . ?
C19 C20 1.608(9) . ?
C20 C21 1.543(9) . ?
